data_7109363
loop_
_publ_author_name
'Domenick F. Leto'
'Rena Ingram'
'Victor W. Day'
'Timothy A. Jackson'

_publ_section_title
;
 Spectroscopic properties and reactivity of a mononuclear oxomanganese(IV)
 complex
;
_journal_name_full Chem.Commun.
_journal_page_first 5378
_journal_paper_doi 10.1039/c3cc00244f
_journal_volume 49
_journal_year 2013
_chemical_formula_sum 'C49 H42 Cl F9 Mn2 N10 O13 S3'
_chemical_formula_weight 1391.44
_chemical_name_systematic
;
?
;
_space_group_IT_number 4
_symmetry_cell_setting monoclinic
_symmetry_space_group_name_Hall 'P 2yb'
_symmetry_space_group_name_H-M 'P 1 21 1'
_atom_sites_solution_hydrogens geom
_atom_sites_solution_primary direct
_atom_sites_solution_secondary difmap
_audit_creation_method SHELXTL
_cell_angle_alpha 90.00
_cell_angle_beta 107.156(4)
_cell_angle_gamma 90.00
_cell_formula_units_Z 2
_cell_length_a 10.178(3)
_cell_length_b 19.832(5)
_cell_length_c 14.229(4)
_cell_measurement_reflns_used 7778
_cell_measurement_temperature 100(2)
_cell_measurement_theta_max 27.87
_cell_measurement_theta_min 2.33
_cell_volume 2744.3(13)
_computing_cell_refinement 'Bruker SAINT'
_computing_data_collection 'Bruker SMART'
_computing_data_reduction 'Bruker SAINT'
_computing_molecular_graphics 'Bruker SHELXTL'
_computing_publication_material 'Bruker SHELXTL'
_computing_structure_refinement 'Bruker SHELXTL'
_computing_structure_solution 'Bruker SHELXTL'
_diffrn_ambient_temperature 100(2)
_diffrn_measured_fraction_theta_full 0.927
_diffrn_measured_fraction_theta_max 0.927
_diffrn_measurement_device_type 'Bruker SMART APEX CCD area detector'
_diffrn_measurement_method 'phi and omega scans'
_diffrn_radiation_monochromator graphite
_diffrn_radiation_source 'fine-focus sealed tube'
_diffrn_radiation_type MoK\a
_diffrn_radiation_wavelength 0.71073
_diffrn_reflns_av_R_equivalents 0.0578
_diffrn_reflns_av_sigmaI/netI 0.0842
_diffrn_reflns_limit_h_max 13
_diffrn_reflns_limit_h_min -13
_diffrn_reflns_limit_k_max 27
_diffrn_reflns_limit_k_min -27
_diffrn_reflns_limit_l_max 18
_diffrn_reflns_limit_l_min -19
_diffrn_reflns_number 25171
_diffrn_reflns_theta_full 29.18
_diffrn_reflns_theta_max 29.18
_diffrn_reflns_theta_min 2.42
_diffrn_standards_decay_% 0.00
_exptl_absorpt_coefficient_mu 0.728
_exptl_absorpt_correction_T_max 1.000
_exptl_absorpt_correction_T_min 0.926
_exptl_absorpt_correction_type multi-scan
_exptl_crystal_colour Yellow
_exptl_crystal_density_diffrn 1.684
_exptl_crystal_density_method 'not measured'
_exptl_crystal_description Square
_exptl_crystal_F_000 1412
_exptl_crystal_size_max 0.26
_exptl_crystal_size_mid 0.26
_exptl_crystal_size_min 0.13
_refine_diff_density_max 0.878
_refine_diff_density_min -0.444
_refine_diff_density_rms 0.081
_refine_ls_abs_structure_details 'Flack H D (1983), Acta Cryst. A39, 876-881'
_refine_ls_abs_structure_Flack 0.000(15)
_refine_ls_extinction_method none
_refine_ls_goodness_of_fit_ref 0.988
_refine_ls_hydrogen_treatment noref
_refine_ls_matrix_type full
_refine_ls_number_parameters 784
_refine_ls_number_reflns 13119
_refine_ls_number_restraints 1
_refine_ls_restrained_S_all 0.988
_refine_ls_R_factor_all 0.0738
_refine_ls_R_factor_gt 0.0598
_refine_ls_shift/su_max 0.000
_refine_ls_shift/su_mean 0.000
_refine_ls_structure_factor_coef Fsqd
_refine_ls_weighting_details 'calc w=1/[\s^2^(Fo^2^)+(0.0580P)^2^+0.0000P] where P=(Fo^2^+2Fc^2^)/3'
_refine_ls_weighting_scheme calc
_refine_ls_wR_factor_gt 0.1186
_refine_ls_wR_factor_ref 0.1246
_reflns_number_gt 10673
_reflns_number_total 13119
_reflns_threshold_expression >2sigma(I)
_cod_data_source_file c3cc00244f.txt
_cod_data_source_block k69i
_cod_original_cell_volume 2744.4(12)
_cod_original_sg_symbol_H-M P2(1)
_cod_database_code 7109363

loop_
_symmetry_equiv_pos_as_xyz
'x, y, z'
'-x, y+1/2, -z'

loop_
_atom_site_label
_atom_site_type_symbol
_atom_site_fract_x
_atom_site_fract_y
_atom_site_fract_z
_atom_site_U_iso_or_equiv
_atom_site_adp_type
_atom_site_occupancy
_atom_site_symmetry_multiplicity
_atom_site_calc_flag
_atom_site_refinement_flags
Mn1 Mn 0.44092(7) 0.51035(3) 0.48250(5) 0.02447(15) Uani 1 1 d .
N11 N 0.2124(4) 0.48949(19) 0.4594(3) 0.0277(8) Uani 1 1 d .
N12 N 0.3256(4) 0.58533(17) 0.3660(3) 0.0232(7) Uani 1 1 d .
N13 N 0.3740(4) 0.58409(19) 0.5816(3) 0.0287(8) Uani 1 1 d .
N14 N 0.4423(4) 0.42797(19) 0.5921(3) 0.0299(9) Uani 1 1 d .
N15 N 0.3909(4) 0.41844(18) 0.3831(3) 0.0272(8) Uani 1 1 d .
C1 C 0.1626(5) 0.5606(2) 0.4541(3) 0.0291(10) Uani 1 1 d .
H1 H 0.0611 0.5617 0.4438 0.035 Uiso 1 1 calc R
C2 C 0.1962(5) 0.4510(2) 0.5431(3) 0.0311(10) Uani 1 1 d .
H2A H 0.1108 0.4240 0.5215 0.037 Uiso 1 1 calc R
H2B H 0.1869 0.4827 0.5946 0.037 Uiso 1 1 calc R
C3 C 0.1580(5) 0.4511(2) 0.3664(3) 0.0321(10) Uani 1 1 d .
H3A H 0.1381 0.4826 0.3100 0.038 Uiso 1 1 calc R
H3B H 0.0710 0.4287 0.3661 0.038 Uiso 1 1 calc R
C4 C 0.1977(4) 0.5967(2) 0.3709(3) 0.0245(9) Uani 1 1 d .
C5 C 0.1084(5) 0.6395(2) 0.3069(3) 0.0304(10) Uani 1 1 d .
H5 H 0.0188 0.6468 0.3126 0.036 Uiso 1 1 calc R
C6 C 0.1493(5) 0.6715(2) 0.2348(3) 0.0343(11) Uani 1 1 d .
H6 H 0.0883 0.7007 0.1893 0.041 Uiso 1 1 calc R
C7 C 0.2804(5) 0.6604(2) 0.2295(3) 0.0303(10) Uani 1 1 d .
H7 H 0.3117 0.6823 0.1808 0.036 Uiso 1 1 calc R
C8 C 0.3659(5) 0.6170(2) 0.2962(3) 0.0284(10) Uani 1 1 d .
H8 H 0.4564 0.6094 0.2924 0.034 Uiso 1 1 calc R
C9 C 0.2368(5) 0.5954(2) 0.5486(3) 0.0297(10) Uani 1 1 d .
C10 C 0.1706(5) 0.6371(2) 0.5978(4) 0.0328(11) Uani 1 1 d .
H10 H 0.0746 0.6452 0.5722 0.039 Uiso 1 1 calc R
C11 C 0.2459(6) 0.6668(2) 0.6850(4) 0.0373(12) Uani 1 1 d .
H11 H 0.2025 0.6956 0.7201 0.045 Uiso 1 1 calc R
C12 C 0.3855(5) 0.6539(2) 0.7203(3) 0.0342(11) Uani 1 1 d .
H12 H 0.4390 0.6730 0.7807 0.041 Uiso 1 1 calc R
C13 C 0.4456(5) 0.6129(2) 0.6665(3) 0.0323(10) Uani 1 1 d .
H13 H 0.5417 0.6047 0.6905 0.039 Uiso 1 1 calc R
C14 C 0.3169(5) 0.4043(2) 0.5866(3) 0.0293(10) Uani 1 1 d .
C15 C 0.2971(6) 0.3411(2) 0.6211(4) 0.0362(11) Uani 1 1 d .
H15 H 0.2073 0.3252 0.6162 0.043 Uiso 1 1 calc R
C16 C 0.4119(5) 0.3015(2) 0.6632(3) 0.0362(11) Uani 1 1 d .
H16 H 0.4014 0.2579 0.6879 0.043 Uiso 1 1 calc R
C17 C 0.5401(5) 0.3253(2) 0.6689(4) 0.0368(11) Uani 1 1 d .
H17 H 0.6195 0.2987 0.6974 0.044 Uiso 1 1 calc R
C18 C 0.5519(5) 0.3891(2) 0.6323(3) 0.0313(10) Uani 1 1 d .
H18 H 0.6408 0.4058 0.6360 0.038 Uiso 1 1 calc R
C19 C 0.2599(5) 0.3990(2) 0.3556(3) 0.0296(10) Uani 1 1 d .
C20 C 0.2194(5) 0.3354(2) 0.3205(3) 0.0319(11) Uani 1 1 d .
H20 H 0.1249 0.3232 0.3013 0.038 Uiso 1 1 calc R
C21 C 0.3185(6) 0.2893(2) 0.3136(4) 0.0377(12) Uani 1 1 d .
H21 H 0.2927 0.2453 0.2883 0.045 Uiso 1 1 calc R
C22 C 0.4551(5) 0.3080(2) 0.3438(4) 0.0358(11) Uani 1 1 d .
H22 H 0.5254 0.2773 0.3408 0.043 Uiso 1 1 calc R
C23 C 0.4865(5) 0.3731(2) 0.3789(4) 0.0350(11) Uani 1 1 d .
H23 H 0.5805 0.3862 0.4010 0.042 Uiso 1 1 calc R
S1 S 0.74918(11) 0.55392(5) 0.53236(8) 0.0255(2) Uani 1 1 d .
O11 O 0.6301(3) 0.53043(15) 0.4530(2) 0.0310(7) Uani 1 1 d .
O12 O 0.7314(3) 0.54290(17) 0.6272(2) 0.0378(8) Uani 1 1 d .
O13 O 0.8780(3) 0.53674(15) 0.5186(2) 0.0324(7) Uani 1 1 d .
C1A C 0.7382(5) 0.6445(2) 0.5140(3) 0.0324(10) Uani 1 1 d .
F11 F 0.8345(3) 0.67580(14) 0.5856(2) 0.0469(8) Uani 1 1 d .
F12 F 0.7580(3) 0.66148(15) 0.4299(2) 0.0510(8) Uani 1 1 d .
F13 F 0.6170(3) 0.66841(13) 0.5159(2) 0.0428(7) Uani 1 1 d .
Mn2 Mn 0.45398(6) 0.49229(3) 0.02038(5) 0.02258(15) Uani 1 1 d .
N21 N 0.4254(4) 0.37732(17) -0.0013(3) 0.0253(8) Uani 1 1 d .
N22 N 0.6105(4) 0.44308(17) 0.1520(3) 0.0255(8) Uani 1 1 d .
N23 N 0.6148(4) 0.45950(18) -0.0514(3) 0.0278(8) Uani 1 1 d .
N24 N 0.2908(4) 0.48223(17) -0.1250(3) 0.0270(8) Uani 1 1 d .
N25 N 0.2761(4) 0.46854(17) 0.0761(3) 0.0255(8) Uani 1 1 d .
C31 C 0.5714(4) 0.3567(2) 0.0272(3) 0.0268(9) Uani 1 1 d .
H31 H 0.5794 0.3067 0.0215 0.032 Uiso 1 1 calc R
C32 C 0.3515(5) 0.3635(2) -0.1048(3) 0.0325(10) Uani 1 1 d .
H32A H 0.3010 0.3204 -0.1091 0.039 Uiso 1 1 calc R
H32B H 0.4191 0.3582 -0.1421 0.039 Uiso 1 1 calc R
C33 C 0.3479(5) 0.3520(2) 0.0645(3) 0.0290(10) Uani 1 1 d .
H33A H 0.4127 0.3430 0.1303 0.035 Uiso 1 1 calc R
H33B H 0.3025 0.3090 0.0382 0.035 Uiso 1 1 calc R
C34 C 0.6410(4) 0.3797(2) 0.1315(3) 0.0228(9) Uani 1 1 d .
C35 C 0.7341(4) 0.3400(2) 0.1994(3) 0.0263(9) Uani 1 1 d .
H35 H 0.7534 0.2954 0.1831 0.032 Uiso 1 1 calc R
C36 C 0.7980(5) 0.3661(2) 0.2906(3) 0.0298(10) Uani 1 1 d .
H36 H 0.8623 0.3395 0.3382 0.036 Uiso 1 1 calc R
C37 C 0.7689(5) 0.4312(2) 0.3133(3) 0.0311(10) Uani 1 1 d .
H37 H 0.8124 0.4502 0.3761 0.037 Uiso 1 1 calc R
C38 C 0.6741(5) 0.4680(2) 0.2412(3) 0.0283(10) Uani 1 1 d .
H38 H 0.6535 0.5128 0.2560 0.034 Uiso 1 1 calc R
C39 C 0.6419(5) 0.3927(2) -0.0389(3) 0.0274(10) Uani 1 1 d .
C40 C 0.7312(5) 0.3602(2) -0.0795(3) 0.0321(11) Uani 1 1 d .
H40 H 0.7486 0.3133 -0.0694 0.038 Uiso 1 1 calc R
C41 C 0.7958(5) 0.3979(3) -0.1359(4) 0.0362(11) Uani 1 1 d .
H41 H 0.8590 0.3770 -0.1643 0.043 Uiso 1 1 calc R
C42 C 0.7672(5) 0.4658(3) -0.1501(3) 0.0382(12) Uani 1 1 d .
H42 H 0.8086 0.4923 -0.1892 0.046 Uiso 1 1 calc R
C43 C 0.6768(4) 0.4940(2) -0.1057(3) 0.0290(9) Uani 1 1 d .
H43 H 0.6579 0.5409 -0.1146 0.035 Uiso 1 1 calc R
C44 C 0.2512(4) 0.4185(2) -0.1518(3) 0.0243(9) Uani 1 1 d .
C45 C 0.1281(5) 0.4042(2) -0.2212(3) 0.0285(10) Uani 1 1 d .
H45 H 0.1017 0.3587 -0.2373 0.034 Uiso 1 1 calc R
C46 C 0.0435(5) 0.4560(2) -0.2670(3) 0.0315(10) Uani 1 1 d .
H46 H -0.0409 0.4470 -0.3160 0.038 Uiso 1 1 calc R
C47 C 0.0840(5) 0.5213(2) -0.2402(3) 0.0324(10) Uani 1 1 d .
H47 H 0.0278 0.5582 -0.2704 0.039 Uiso 1 1 calc R
C48 C 0.2068(5) 0.5322(2) -0.1691(3) 0.0287(10) Uani 1 1 d .
H48 H 0.2334 0.5773 -0.1503 0.034 Uiso 1 1 calc R
C49 C 0.2409(5) 0.4020(2) 0.0741(3) 0.0282(10) Uani 1 1 d .
C50 C 0.1168(5) 0.3831(2) 0.0858(3) 0.0335(11) Uani 1 1 d .
H50 H 0.0933 0.3367 0.0846 0.040 Uiso 1 1 calc R
C51 C 0.0278(5) 0.4304(2) 0.0989(4) 0.0350(11) Uani 1 1 d .
H51 H -0.0580 0.4170 0.1066 0.042 Uiso 1 1 calc R
C52 C 0.0611(5) 0.4975(3) 0.1013(3) 0.0366(11) Uani 1 1 d .
H52 H 0.0003 0.5312 0.1115 0.044 Uiso 1 1 calc R
C53 C 0.1865(5) 0.5144(2) 0.0882(3) 0.0284(9) Uani 1 1 d .
H53 H 0.2098 0.5608 0.0877 0.034 Uiso 1 1 calc R
S2 S 0.53836(11) 0.65169(5) 0.05696(8) 0.0260(2) Uani 1 1 d .
O21 O 0.4791(3) 0.58950(14) 0.0829(2) 0.0289(7) Uani 1 1 d .
O22 O 0.5446(4) 0.6520(2) -0.0413(2) 0.0525(10) Uani 1 1 d .
O23 O 0.4922(3) 0.71081(15) 0.0937(3) 0.0386(8) Uani 1 1 d .
C2A C 0.7161(5) 0.6442(2) 0.1327(4) 0.0327(10) Uani 1 1 d .
F21 F 0.7929(3) 0.69525(13) 0.1170(2) 0.0439(7) Uani 1 1 d .
F22 F 0.7249(3) 0.64434(15) 0.22758(19) 0.0469(7) Uani 1 1 d .
F23 F 0.7724(3) 0.58754(13) 0.1147(2) 0.0423(7) Uani 1 1 d .
S3 S -0.05645(13) 0.20650(6) 0.07259(9) 0.0342(3) Uani 1 1 d .
O31 O -0.1652(4) 0.1600(2) 0.0558(3) 0.0708(14) Uani 1 1 d .
O32 O -0.0483(4) 0.24176(18) -0.0136(3) 0.0484(10) Uani 1 1 d .
O33 O -0.0373(4) 0.2483(2) 0.1570(3) 0.0545(10) Uani 1 1 d .
C3A C 0.0994(6) 0.1590(3) 0.1030(4) 0.0475(14) Uani 1 1 d .
F31 F 0.2108(3) 0.19779(16) 0.1115(3) 0.0544(8) Uani 1 1 d .
F32 F 0.1243(4) 0.12785(18) 0.1897(3) 0.0673(10) Uani 1 1 d .
F33 F 0.1000(4) 0.11334(18) 0.0357(3) 0.0797(12) Uani 1 1 d .
Cl Cl -0.13991(14) 0.30648(6) 0.56479(10) 0.0420(3) Uani 1 1 d .
O41 O -0.1288(5) 0.3106(2) 0.6665(3) 0.0586(11) Uani 1 1 d .
O42 O -0.2586(4) 0.26813(19) 0.5161(3) 0.0551(11) Uani 1 1 d .
O43 O -0.1548(7) 0.3735(2) 0.5279(3) 0.0904(18) Uani 1 1 d .
O44 O -0.0248(5) 0.2762(3) 0.5504(5) 0.116(2) Uani 1 1 d .

loop_
_atom_site_aniso_label
_atom_site_aniso_U_11
_atom_site_aniso_U_22
_atom_site_aniso_U_33
_atom_site_aniso_U_23
_atom_site_aniso_U_13
_atom_site_aniso_U_12
Mn1 0.0268(3) 0.0211(3) 0.0273(3) 0.0001(3) 0.0108(3) -0.0014(3)
N11 0.029(2) 0.0282(18) 0.030(2) 0.0000(16) 0.0147(16) 0.0004(16)
N12 0.0251(19) 0.0197(17) 0.0255(19) -0.0008(14) 0.0083(15) -0.0048(15)
N13 0.036(2) 0.0250(19) 0.026(2) 0.0013(15) 0.0120(17) -0.0012(16)
N14 0.036(2) 0.028(2) 0.028(2) 0.0009(16) 0.0120(17) 0.0000(17)
N15 0.030(2) 0.029(2) 0.025(2) 0.0008(15) 0.0114(16) -0.0018(16)
C1 0.027(2) 0.032(2) 0.030(2) -0.0021(19) 0.0093(19) 0.0003(19)
C2 0.037(3) 0.024(2) 0.037(3) 0.0024(19) 0.017(2) -0.0036(19)
C3 0.036(3) 0.029(2) 0.033(3) -0.0020(19) 0.013(2) -0.004(2)
C4 0.028(2) 0.026(2) 0.019(2) -0.0016(17) 0.0071(18) -0.0040(18)
C5 0.030(2) 0.026(2) 0.034(3) -0.0065(19) 0.007(2) 0.0005(19)
C6 0.046(3) 0.027(2) 0.027(3) -0.0030(18) 0.007(2) 0.001(2)
C7 0.044(3) 0.022(2) 0.029(2) -0.0010(18) 0.017(2) -0.001(2)
C8 0.037(3) 0.020(2) 0.031(2) -0.0028(18) 0.015(2) -0.0005(18)
C9 0.040(3) 0.024(2) 0.029(3) 0.0060(18) 0.016(2) 0.000(2)
C10 0.039(3) 0.023(2) 0.044(3) -0.001(2) 0.025(2) 0.005(2)
C11 0.061(4) 0.023(2) 0.038(3) -0.005(2) 0.031(3) -0.004(2)
C12 0.058(3) 0.020(2) 0.026(2) -0.0011(19) 0.015(2) -0.009(2)
C13 0.042(3) 0.031(2) 0.022(2) 0.0037(18) 0.008(2) 0.000(2)
C14 0.042(3) 0.027(2) 0.021(2) 0.0000(18) 0.013(2) -0.002(2)
C15 0.048(3) 0.027(2) 0.037(3) -0.011(2) 0.019(2) -0.009(2)
C16 0.058(3) 0.025(2) 0.024(2) -0.0006(19) 0.009(2) -0.003(2)
C17 0.045(3) 0.027(2) 0.034(3) 0.0013(19) 0.004(2) -0.003(2)
C18 0.041(3) 0.026(2) 0.024(2) 0.0014(18) 0.006(2) -0.001(2)
C19 0.035(3) 0.032(2) 0.023(2) 0.0042(19) 0.010(2) -0.005(2)
C20 0.039(3) 0.029(2) 0.026(2) -0.0002(19) 0.008(2) -0.013(2)
C21 0.060(3) 0.023(2) 0.033(3) -0.0071(19) 0.017(2) -0.006(2)
C22 0.051(3) 0.024(2) 0.037(3) 0.000(2) 0.019(2) 0.004(2)
C23 0.038(3) 0.033(3) 0.039(3) 0.001(2) 0.019(2) -0.003(2)
S1 0.0265(6) 0.0210(5) 0.0293(6) -0.0005(4) 0.0089(5) -0.0011(4)
O11 0.0277(17) 0.0287(17) 0.0363(19) -0.0054(13) 0.0091(14) 0.0016(13)
O12 0.045(2) 0.0373(18) 0.0340(19) 0.0079(14) 0.0164(16) 0.0010(16)
O13 0.0306(18) 0.0270(16) 0.0387(19) -0.0017(13) 0.0091(15) -0.0024(13)
C1A 0.037(3) 0.024(2) 0.037(3) -0.003(2) 0.012(2) -0.001(2)
F11 0.0425(18) 0.0286(15) 0.069(2) -0.0172(14) 0.0158(15) -0.0079(13)
F12 0.074(2) 0.0360(17) 0.054(2) 0.0149(15) 0.0365(17) 0.0103(16)
F13 0.0388(16) 0.0311(15) 0.060(2) -0.0021(13) 0.0168(14) 0.0111(13)
Mn2 0.0289(4) 0.0130(3) 0.0262(3) -0.0013(2) 0.0088(3) -0.0016(2)
N21 0.026(2) 0.0195(18) 0.030(2) -0.0015(14) 0.0074(16) -0.0010(15)
N22 0.032(2) 0.0186(17) 0.027(2) 0.0011(14) 0.0102(16) 0.0001(15)
N23 0.034(2) 0.0211(18) 0.027(2) -0.0018(15) 0.0069(17) -0.0011(15)
N24 0.034(2) 0.0218(18) 0.0266(19) 0.0030(15) 0.0105(16) 0.0022(15)
N25 0.029(2) 0.0204(17) 0.026(2) -0.0020(14) 0.0050(16) -0.0052(15)
C31 0.032(2) 0.019(2) 0.029(2) -0.0029(17) 0.0078(19) 0.0045(18)
C32 0.038(3) 0.025(2) 0.033(3) -0.0028(19) 0.007(2) 0.000(2)
C33 0.039(3) 0.013(2) 0.034(3) 0.0022(17) 0.009(2) -0.0061(18)
C34 0.026(2) 0.0155(19) 0.031(2) -0.0022(16) 0.0149(18) -0.0041(16)
C35 0.031(2) 0.022(2) 0.029(2) 0.0032(18) 0.0128(19) 0.0045(18)
C36 0.032(3) 0.033(3) 0.025(2) 0.0077(19) 0.010(2) 0.0050(19)
C37 0.033(3) 0.033(2) 0.029(2) 0.0017(19) 0.011(2) -0.004(2)
C38 0.032(3) 0.028(2) 0.028(2) -0.0011(18) 0.014(2) -0.0040(19)
C39 0.033(3) 0.025(2) 0.022(2) -0.0015(17) 0.0047(19) 0.0013(19)
C40 0.033(3) 0.031(2) 0.028(3) -0.0065(19) 0.002(2) 0.004(2)
C41 0.032(3) 0.047(3) 0.031(3) -0.007(2) 0.012(2) 0.005(2)
C42 0.045(3) 0.046(3) 0.024(2) -0.001(2) 0.012(2) -0.003(2)
C43 0.031(2) 0.030(2) 0.028(2) 0.0006(19) 0.0122(19) 0.000(2)
C44 0.031(2) 0.022(2) 0.022(2) -0.0037(16) 0.0102(18) 0.0030(18)
C45 0.033(3) 0.024(2) 0.032(3) -0.0053(19) 0.014(2) -0.0042(19)
C46 0.035(3) 0.037(3) 0.025(2) 0.0014(19) 0.013(2) 0.001(2)
C47 0.033(3) 0.038(3) 0.030(3) 0.006(2) 0.014(2) 0.006(2)
C48 0.037(3) 0.023(2) 0.029(2) 0.0041(18) 0.014(2) 0.0002(19)
C49 0.037(3) 0.023(2) 0.024(2) -0.0006(17) 0.0082(19) -0.0037(19)
C50 0.037(3) 0.023(2) 0.041(3) 0.004(2) 0.011(2) -0.003(2)
C51 0.029(3) 0.040(3) 0.036(3) 0.005(2) 0.009(2) -0.008(2)
C52 0.032(3) 0.049(3) 0.027(2) 0.001(2) 0.0069(19) 0.008(2)
C53 0.035(2) 0.023(2) 0.027(2) -0.0029(18) 0.0095(19) 0.0010(19)
S2 0.0273(6) 0.0222(5) 0.0293(6) 0.0022(4) 0.0094(5) -0.0001(4)
O21 0.0307(17) 0.0129(14) 0.046(2) -0.0035(13) 0.0156(15) -0.0029(13)
O22 0.045(2) 0.079(3) 0.0304(19) -0.001(2) 0.0065(17) -0.008(2)
O23 0.0327(18) 0.0155(15) 0.069(3) 0.0036(15) 0.0176(17) 0.0020(13)
C2A 0.030(2) 0.024(2) 0.043(3) -0.005(2) 0.009(2) -0.0002(19)
F21 0.0299(15) 0.0291(15) 0.074(2) 0.0015(14) 0.0168(15) -0.0066(12)
F22 0.0536(19) 0.0526(19) 0.0286(15) -0.0015(14) 0.0028(13) -0.0026(15)
F23 0.0347(16) 0.0280(15) 0.066(2) -0.0048(14) 0.0171(14) 0.0054(12)
S3 0.0360(7) 0.0270(6) 0.0399(7) 0.0002(5) 0.0115(5) -0.0011(5)
O31 0.046(3) 0.061(3) 0.093(3) 0.024(2) 0.002(2) -0.019(2)
O32 0.069(3) 0.0327(19) 0.045(2) 0.0059(17) 0.018(2) 0.0056(19)
O33 0.061(3) 0.059(3) 0.052(2) -0.016(2) 0.029(2) 0.003(2)
C3A 0.075(4) 0.027(3) 0.040(3) -0.001(2) 0.017(3) 0.008(3)
F31 0.0497(19) 0.055(2) 0.065(2) 0.0002(17) 0.0266(17) 0.0002(16)
F32 0.073(2) 0.060(2) 0.066(2) 0.0245(19) 0.0156(19) 0.0049(19)
F33 0.092(3) 0.054(2) 0.080(3) -0.029(2) 0.007(2) 0.019(2)
Cl 0.0480(8) 0.0301(6) 0.0451(8) -0.0031(5) 0.0092(6) -0.0032(5)
O41 0.087(3) 0.048(2) 0.033(2) 0.0015(18) 0.006(2) -0.027(2)
O42 0.057(3) 0.044(2) 0.054(3) -0.0206(19) 0.002(2) -0.0008(19)
O43 0.177(5) 0.037(2) 0.039(2) 0.0075(19) 0.005(3) -0.033(3)
O44 0.048(3) 0.108(4) 0.202(7) -0.082(5) 0.053(4) -0.020(3)

loop_
_atom_type_symbol
_atom_type_description
_atom_type_scat_dispersion_real
_atom_type_scat_dispersion_imag
_atom_type_scat_source
C C 0.0033 0.0016 'International Tables Vol C Tables 4.2.6.8 and 6.1.1.4'
H H 0.0000 0.0000 'International Tables Vol C Tables 4.2.6.8 and 6.1.1.4'
N N 0.0061 0.0033 'International Tables Vol C Tables 4.2.6.8 and 6.1.1.4'
O O 0.0106 0.0060 'International Tables Vol C Tables 4.2.6.8 and 6.1.1.4'
F F 0.0171 0.0103 'International Tables Vol C Tables 4.2.6.8 and 6.1.1.4'
S S 0.1246 0.1234 'International Tables Vol C Tables 4.2.6.8 and 6.1.1.4'
Cl Cl 0.1484 0.1585 'International Tables Vol C Tables 4.2.6.8 and 6.1.1.4'
Mn Mn 0.3368 0.7283 'International Tables Vol C Tables 4.2.6.8 and 6.1.1.4'

loop_
_geom_angle_atom_site_label_1
_geom_angle_atom_site_label_2
_geom_angle_atom_site_label_3
_geom_angle
O11 Mn1 N14 116.80(13)
O11 Mn1 N13 117.19(13)
N14 Mn1 N13 88.81(13)
O11 Mn1 N15 94.42(12)
N14 Mn1 N15 78.68(13)
N13 Mn1 N15 148.25(14)
O11 Mn1 N12 92.09(12)
N14 Mn1 N12 150.76(14)
N13 Mn1 N12 81.18(13)
N15 Mn1 N12 95.63(13)
O11 Mn1 N11 161.24(13)
N14 Mn1 N11 76.53(14)
N13 Mn1 N11 74.17(13)
N15 Mn1 N11 74.57(13)
N12 Mn1 N11 74.32(13)
C2 N11 C3 110.8(4)
C2 N11 C1 114.5(3)
C3 N11 C1 114.1(4)
C2 N11 Mn1 109.3(3)
C3 N11 Mn1 108.5(3)
C1 N11 Mn1 98.7(2)
C8 N12 C4 118.3(4)
C8 N12 Mn1 129.9(3)
C4 N12 Mn1 111.8(3)
C13 N13 C9 118.2(4)
C13 N13 Mn1 130.6(3)
C9 N13 Mn1 111.1(3)
C18 N14 C14 118.9(4)
C18 N14 Mn1 123.2(3)
C14 N14 Mn1 113.7(3)
C19 N15 C23 118.1(4)
C19 N15 Mn1 115.8(3)
C23 N15 Mn1 122.3(3)
N11 C1 C9 108.4(4)
N11 C1 C4 109.3(3)
C9 C1 C4 108.1(4)
N11 C1 H1 110.3
C9 C1 H1 110.3
C4 C1 H1 110.3
N11 C2 C14 112.2(4)
N11 C2 H2A 109.2
C14 C2 H2A 109.2
N11 C2 H2B 109.2
C14 C2 H2B 109.2
H2A C2 H2B 107.9
N11 C3 C19 110.9(4)
N11 C3 H3A 109.5
C19 C3 H3A 109.5
N11 C3 H3B 109.5
C19 C3 H3B 109.5
H3A C3 H3B 108.0
N12 C4 C5 122.1(4)
N12 C4 C1 114.7(4)
C5 C4 C1 123.2(4)
C6 C5 C4 119.6(4)
C6 C5 H5 120.2
C4 C5 H5 120.2
C5 C6 C7 118.6(4)
C5 C6 H6 120.7
C7 C6 H6 120.7
C6 C7 C8 119.1(4)
C6 C7 H7 120.4
C8 C7 H7 120.4
N12 C8 C7 122.2(4)
N12 C8 H8 118.9
C7 C8 H8 118.9
N13 C9 C10 122.1(4)
N13 C9 C1 115.4(4)
C10 C9 C1 122.5(5)
C9 C10 C11 119.0(5)
C9 C10 H10 120.5
C11 C10 H10 120.5
C10 C11 C12 119.1(4)
C10 C11 H11 120.5
C12 C11 H11 120.5
C13 C12 C11 118.9(4)
C13 C12 H12 120.6
C11 C12 H12 120.6
N13 C13 C12 122.7(5)
N13 C13 H13 118.7
C12 C13 H13 118.7
N14 C14 C15 122.2(5)
N14 C14 C2 116.9(4)
C15 C14 C2 120.9(4)
C14 C15 C16 118.3(5)
C14 C15 H15 120.8
C16 C15 H15 120.8
C17 C16 C15 119.8(4)
C17 C16 H16 120.1
C15 C16 H16 120.1
C16 C17 C18 118.7(5)
C16 C17 H17 120.7
C18 C17 H17 120.7
N14 C18 C17 122.2(5)
N14 C18 H18 118.9
C17 C18 H18 118.9
N15 C19 C20 122.6(5)
N15 C19 C3 115.6(4)
C20 C19 C3 121.8(4)
C19 C20 C21 119.0(5)
C19 C20 H20 120.5
C21 C20 H20 120.5
C22 C21 C20 119.2(4)
C22 C21 H21 120.4
C20 C21 H21 120.4
C21 C22 C23 117.8(5)
C21 C22 H22 121.1
C23 C22 H22 121.1
N15 C23 C22 123.2(5)
N15 C23 H23 118.4
C22 C23 H23 118.4
O13 S1 O12 118.2(2)
O13 S1 O11 113.80(19)
O12 S1 O11 111.80(19)
O13 S1 C1A 103.8(2)
O12 S1 C1A 105.5(2)
O11 S1 C1A 101.6(2)
S1 O11 Mn1 119.91(19)
F12 C1A F13 108.6(4)
F12 C1A F11 107.4(4)
F13 C1A F11 107.1(4)
F12 C1A S1 111.4(3)
F13 C1A S1 111.7(3)
F11 C1A S1 110.5(3)
O21 Mn2 N25 93.06(12)
O21 Mn2 N24 115.77(12)
N25 Mn2 N24 81.45(13)
O21 Mn2 N23 116.04(13)
N25 Mn2 N23 150.45(13)
N24 Mn2 N23 89.76(13)
O21 Mn2 N22 94.36(12)
N25 Mn2 N22 93.50(13)
N24 Mn2 N22 149.59(13)
N23 Mn2 N22 79.94(13)
O21 Mn2 N21 162.80(13)
N25 Mn2 N21 75.85(13)
N24 Mn2 N21 76.09(13)
N23 Mn2 N21 74.66(13)
N22 Mn2 N21 73.61(12)
C32 N21 C31 113.5(3)
C32 N21 C33 111.1(4)
C31 N21 C33 114.4(3)
C32 N21 Mn2 109.0(3)
C31 N21 Mn2 99.2(2)
C33 N21 Mn2 108.7(2)
C38 N22 C34 118.1(4)
C38 N22 Mn2 130.1(3)
C34 N22 Mn2 111.7(3)
C43 N23 C39 118.0(4)
C43 N23 Mn2 130.3(3)
C39 N23 Mn2 111.6(3)
C48 N24 C44 117.7(4)
C48 N24 Mn2 124.2(3)
C44 N24 Mn2 115.0(3)
C53 N25 C49 118.5(4)
C53 N25 Mn2 124.0(3)
C49 N25 Mn2 115.6(3)
N21 C31 C34 109.1(3)
N21 C31 C39 108.7(3)
C34 C31 C39 107.2(3)
N21 C31 H31 110.6
C34 C31 H31 110.6
C39 C31 H31 110.6
N21 C32 C44 112.8(4)
N21 C32 H32A 109.0
C44 C32 H32A 109.0
N21 C32 H32B 109.0
C44 C32 H32B 109.0
H32A C32 H32B 107.8
N21 C33 C49 111.7(3)
N21 C33 H33A 109.3
C49 C33 H33A 109.3
N21 C33 H33B 109.3
C49 C33 H33B 109.3
H33A C33 H33B 107.9
N22 C34 C35 122.3(4)
N22 C34 C31 115.0(4)
C35 C34 C31 122.7(4)
C36 C35 C34 118.9(4)
C36 C35 H35 120.5
C34 C35 H35 120.5
C35 C36 C37 119.9(4)
C35 C36 H36 120.1
C37 C36 H36 120.1
C36 C37 C38 117.9(4)
C36 C37 H37 121.1
C38 C37 H37 121.1
N22 C38 C37 122.9(4)
N22 C38 H38 118.6
C37 C38 H38 118.6
N23 C39 C40 122.6(4)
N23 C39 C31 115.2(4)
C40 C39 C31 122.1(4)
C39 C40 C41 118.2(4)
C39 C40 H40 120.9
C41 C40 H40 120.9
C42 C41 C40 119.5(5)
C42 C41 H41 120.2
C40 C41 H41 120.2
C41 C42 C43 118.0(5)
C41 C42 H42 121.0
C43 C42 H42 121.0
N23 C43 C42 123.7(5)
N23 C43 H43 118.2
C42 C43 H43 118.2
N24 C44 C45 122.0(4)
N24 C44 C32 116.5(4)
C45 C44 C32 121.5(4)
C46 C45 C44 119.7(4)
C46 C45 H45 120.1
C44 C45 H45 120.1
C45 C46 C47 118.5(4)
C45 C46 H46 120.8
C47 C46 H46 120.8
C48 C47 C46 118.9(4)
C48 C47 H47 120.5
C46 C47 H47 120.5
N24 C48 C47 123.1(4)
N24 C48 H48 118.5
C47 C48 H48 118.5
N25 C49 C50 120.4(4)
N25 C49 C33 116.4(4)
C50 C49 C33 123.1(4)
C51 C50 C49 120.3(4)
C51 C50 H50 119.9
C49 C50 H50 119.9
C50 C51 C52 120.3(4)
C50 C51 H51 119.8
C52 C51 H51 119.8
C51 C52 C53 117.5(5)
C51 C52 H52 121.2
C53 C52 H52 121.2
N25 C53 C52 123.0(4)
N25 C53 H53 118.5
C52 C53 H53 118.5
O22 S2 O23 118.4(2)
O22 S2 O21 113.1(2)
O23 S2 O21 113.37(18)
O22 S2 C2A 105.0(2)
O23 S2 C2A 103.3(2)
O21 S2 C2A 101.1(2)
S2 O21 Mn2 132.13(19)
F23 C2A F22 107.3(4)
F23 C2A F21 107.7(4)
F22 C2A F21 107.5(4)
F23 C2A S2 111.6(3)
F22 C2A S2 111.1(3)
F21 C2A S2 111.5(3)
O31 S3 O33 115.5(3)
O31 S3 O32 114.5(2)
O33 S3 O32 114.1(2)
O31 S3 C3A 107.1(3)
O33 S3 C3A 102.2(2)
O32 S3 C3A 101.1(2)
F33 C3A F32 108.2(4)
F33 C3A F31 105.9(5)
F32 C3A F31 104.8(5)
F33 C3A S3 112.4(4)
F32 C3A S3 112.3(4)
F31 C3A S3 112.7(3)
O44 Cl O41 111.1(4)
O44 Cl O43 110.7(4)
O41 Cl O43 106.9(3)
O44 Cl O42 109.2(3)
O41 Cl O42 109.1(3)
O43 Cl O42 109.7(3)

loop_
_geom_bond_atom_site_label_1
_geom_bond_atom_site_label_2
_geom_bond_distance
Mn1 O11 2.125(3)
Mn1 N14 2.255(4)
Mn1 N13 2.271(4)
Mn1 N15 2.271(4)
Mn1 N12 2.278(4)
Mn1 N11 2.289(4)
N11 C2 1.465(5)
N11 C3 1.484(6)
N11 C1 1.494(6)
N12 C8 1.338(5)
N12 C4 1.343(5)
N13 C13 1.340(6)
N13 C9 1.355(6)
N14 C18 1.338(6)
N14 C14 1.341(6)
N15 C19 1.332(6)
N15 C23 1.339(6)
C1 C9 1.502(6)
C1 C4 1.514(6)
C1 H1 1.0000
C2 C14 1.516(6)
C2 H2A 0.9900
C2 H2B 0.9900
C3 C19 1.503(7)
C3 H3A 0.9900
C3 H3B 0.9900
C4 C5 1.373(6)
C5 C6 1.372(6)
C5 H5 0.9500
C6 C7 1.376(7)
C6 H6 0.9500
C7 C8 1.383(6)
C7 H7 0.9500
C8 H8 0.9500
C9 C10 1.380(6)
C10 C11 1.383(7)
C10 H10 0.9500
C11 C12 1.384(7)
C11 H11 0.9500
C12 C13 1.378(6)
C12 H12 0.9500
C13 H13 0.9500
C14 C15 1.382(6)
C15 C16 1.389(7)
C15 H15 0.9500
C16 C17 1.368(7)
C16 H16 0.9500
C17 C18 1.387(6)
C17 H17 0.9500
C18 H18 0.9500
C19 C20 1.375(6)
C20 C21 1.387(7)
C20 H20 0.9500
C21 C22 1.379(7)
C21 H21 0.9500
C22 C23 1.387(7)
C22 H22 0.9500
C23 H23 0.9500
S1 O13 1.423(3)
S1 O12 1.431(3)
S1 O11 1.467(3)
S1 C1A 1.813(5)
C1A F12 1.315(5)
C1A F13 1.329(5)
C1A F11 1.341(5)
Mn2 O21 2.107(3)
Mn2 N25 2.231(4)
Mn2 N24 2.247(4)
Mn2 N23 2.265(4)
Mn2 N22 2.288(4)
Mn2 N21 2.308(3)
N21 C32 1.469(6)
N21 C31 1.478(5)
N21 C33 1.478(5)
N22 C38 1.338(6)
N22 C34 1.347(5)
N23 C43 1.323(5)
N23 C39 1.354(5)
N24 C48 1.338(5)
N24 C44 1.347(5)
N25 C53 1.335(5)
N25 C49 1.366(5)
C31 C34 1.514(6)
C31 C39 1.519(6)
C31 H31 1.0000
C32 C44 1.510(6)
C32 H32A 0.9900
C32 H32B 0.9900
C33 C49 1.508(6)
C33 H33A 0.9900
C33 H33B 0.9900
C34 C35 1.382(6)
C35 C36 1.370(6)
C35 H35 0.9500
C36 C37 1.384(6)
C36 H36 0.9500
C37 C38 1.390(6)
C37 H37 0.9500
C38 H38 0.9500
C39 C40 1.373(6)
C40 C41 1.396(7)
C40 H40 0.9500
C41 C42 1.379(7)
C41 H41 0.9500
C42 C43 1.380(6)
C42 H42 0.9500
C43 H43 0.9500
C44 C45 1.376(6)
C45 C46 1.375(6)
C45 H45 0.9500
C46 C47 1.379(6)
C46 H46 0.9500
C47 C48 1.374(6)
C47 H47 0.9500
C48 H48 0.9500
C49 C50 1.373(6)
C50 C51 1.355(7)
C50 H50 0.9500
C51 C52 1.372(7)
C51 H51 0.9500
C52 C53 1.384(6)
C52 H52 0.9500
C53 H53 0.9500
S2 O22 1.418(4)
S2 O23 1.419(3)
S2 O21 1.467(3)
S2 C2A 1.818(5)
C2A F23 1.319(5)
C2A F22 1.327(5)
C2A F21 1.338(5)
S3 O31 1.406(4)
S3 O33 1.425(4)
S3 O32 1.436(4)
S3 C3A 1.785(6)
C3A F33 1.319(6)
C3A F32 1.337(6)
C3A F31 1.345(6)
Cl O44 1.384(5)
Cl O41 1.421(4)
Cl O43 1.421(4)
Cl O42 1.423(4)

loop_
_geom_torsion_atom_site_label_1
_geom_torsion_atom_site_label_2
_geom_torsion_atom_site_label_3
_geom_torsion_atom_site_label_4
_geom_torsion
O11 Mn1 N11 C2 153.1(4)
N14 Mn1 N11 C2 15.7(3)
N13 Mn1 N11 C2 -76.9(3)
N15 Mn1 N11 C2 97.4(3)
N12 Mn1 N11 C2 -162.0(3)
O11 Mn1 N11 C3 32.2(6)
N14 Mn1 N11 C3 -105.3(3)
N13 Mn1 N11 C3 162.1(3)
N15 Mn1 N11 C3 -23.5(3)
N12 Mn1 N11 C3 77.0(3)
O11 Mn1 N11 C1 -86.9(5)
N14 Mn1 N11 C1 135.6(3)
N13 Mn1 N11 C1 43.0(2)
N15 Mn1 N11 C1 -142.6(3)
N12 Mn1 N11 C1 -42.1(2)
O11 Mn1 N12 C8 11.2(4)
N14 Mn1 N12 C8 -160.3(3)
N13 Mn1 N12 C8 128.4(4)
N15 Mn1 N12 C8 -83.5(4)
N11 Mn1 N12 C8 -155.7(4)
O11 Mn1 N12 C4 -169.9(3)
N14 Mn1 N12 C4 18.6(4)
N13 Mn1 N12 C4 -52.7(3)
N15 Mn1 N12 C4 95.5(3)
N11 Mn1 N12 C4 23.3(3)
O11 Mn1 N13 C13 -44.4(4)
N14 Mn1 N13 C13 75.4(4)
N15 Mn1 N13 C13 141.4(4)
N12 Mn1 N13 C13 -132.2(4)
N11 Mn1 N13 C13 151.7(4)
O11 Mn1 N13 C9 140.2(3)
N14 Mn1 N13 C9 -100.0(3)
N15 Mn1 N13 C9 -34.0(4)
N12 Mn1 N13 C9 52.4(3)
N11 Mn1 N13 C9 -23.7(3)
O11 Mn1 N14 C18 -5.0(4)
N13 Mn1 N14 C18 -125.1(4)
N15 Mn1 N14 C18 84.2(4)
N12 Mn1 N14 C18 165.4(3)
N11 Mn1 N14 C18 160.8(4)
O11 Mn1 N14 C14 -161.6(3)
N13 Mn1 N14 C14 78.3(3)
N15 Mn1 N14 C14 -72.3(3)
N12 Mn1 N14 C14 8.9(5)
N11 Mn1 N14 C14 4.3(3)
O11 Mn1 N15 C19 -161.3(3)
N14 Mn1 N15 C19 82.2(3)
N13 Mn1 N15 C19 13.6(5)
N12 Mn1 N15 C19 -68.8(3)
N11 Mn1 N15 C19 3.2(3)
O11 Mn1 N15 C23 40.9(4)
N14 Mn1 N15 C23 -75.5(3)
N13 Mn1 N15 C23 -144.2(3)
N12 Mn1 N15 C23 133.5(3)
N11 Mn1 N15 C23 -154.5(4)
C2 N11 C1 C9 56.8(5)
C3 N11 C1 C9 -174.0(4)
Mn1 N11 C1 C9 -59.1(3)
C2 N11 C1 C4 174.5(4)
C3 N11 C1 C4 -56.3(5)
Mn1 N11 C1 C4 58.5(3)
C3 N11 C2 C14 87.4(4)
C1 N11 C2 C14 -141.8(4)
Mn1 N11 C2 C14 -32.1(4)
C2 N11 C3 C19 -79.8(4)
C1 N11 C3 C19 149.2(4)
Mn1 N11 C3 C19 40.3(4)
C8 N12 C4 C5 0.0(6)
Mn1 N12 C4 C5 -179.1(3)
C8 N12 C4 C1 -178.0(4)
Mn1 N12 C4 C1 2.9(4)
N11 C1 C4 N12 -44.3(5)
C9 C1 C4 N12 73.5(5)
N11 C1 C4 C5 137.7(4)
C9 C1 C4 C5 -104.5(5)
N12 C4 C5 C6 0.6(6)
C1 C4 C5 C6 178.4(4)
C4 C5 C6 C7 -0.9(7)
C5 C6 C7 C8 0.7(7)
C4 N12 C8 C7 -0.2(6)
Mn1 N12 C8 C7 178.6(3)
C6 C7 C8 N12 -0.1(7)
C13 N13 C9 C10 2.2(6)
Mn1 N13 C9 C10 178.2(3)
C13 N13 C9 C1 -178.9(4)
Mn1 N13 C9 C1 -2.8(4)
N11 C1 C9 N13 44.7(5)
C4 C1 C9 N13 -73.7(5)
N11 C1 C9 C10 -136.4(4)
C4 C1 C9 C10 105.2(5)
N13 C9 C10 C11 -1.8(7)
C1 C9 C10 C11 179.4(4)
C9 C10 C11 C12 0.0(7)
C10 C11 C12 C13 1.3(7)
C9 N13 C13 C12 -0.8(6)
Mn1 N13 C13 C12 -176.0(3)
C11 C12 C13 N13 -0.9(7)
C18 N14 C14 C15 -0.1(6)
Mn1 N14 C14 C15 157.5(3)
C18 N14 C14 C2 178.3(4)
Mn1 N14 C14 C2 -24.1(5)
N11 C2 C14 N14 39.1(5)
N11 C2 C14 C15 -142.5(4)
N14 C14 C15 C16 0.4(7)
C2 C14 C15 C16 -177.9(4)
C14 C15 C16 C17 -0.4(7)
C15 C16 C17 C18 0.1(7)
C14 N14 C18 C17 -0.2(7)
Mn1 N14 C18 C17 -155.6(4)
C16 C17 C18 N14 0.2(7)
C23 N15 C19 C20 -2.1(6)
Mn1 N15 C19 C20 -160.8(3)
C23 N15 C19 C3 177.2(4)
Mn1 N15 C19 C3 18.5(5)
N11 C3 C19 N15 -40.3(5)
N11 C3 C19 C20 139.0(4)
N15 C19 C20 C21 0.2(7)
C3 C19 C20 C21 -179.1(4)
C19 C20 C21 C22 1.3(7)
C20 C21 C22 C23 -0.8(7)
C19 N15 C23 C22 2.6(7)
Mn1 N15 C23 C22 159.9(4)
C21 C22 C23 N15 -1.1(7)
O13 S1 O11 Mn1 152.91(19)
O12 S1 O11 Mn1 15.9(3)
C1A S1 O11 Mn1 -96.2(2)
N14 Mn1 O11 S1 -62.1(2)
N13 Mn1 O11 S1 41.4(3)
N15 Mn1 O11 S1 -141.7(2)
N12 Mn1 O11 S1 122.5(2)
N11 Mn1 O11 S1 165.3(3)
O13 S1 C1A F12 52.9(4)
O12 S1 C1A F12 177.8(3)
O11 S1 C1A F12 -65.5(4)
O13 S1 C1A F13 174.5(3)
O12 S1 C1A F13 -60.6(4)
O11 S1 C1A F13 56.2(4)
O13 S1 C1A F11 -66.4(3)
O12 S1 C1A F11 58.5(4)
O11 S1 C1A F11 175.3(3)
O21 Mn2 N21 C32 151.6(4)
N25 Mn2 N21 C32 100.5(3)
N24 Mn2 N21 C32 16.0(3)
N23 Mn2 N21 C32 -77.6(3)
N22 Mn2 N21 C32 -161.4(3)
O21 Mn2 N21 C31 -89.5(5)
N25 Mn2 N21 C31 -140.5(3)
N24 Mn2 N21 C31 134.9(3)
N23 Mn2 N21 C31 41.3(2)
N22 Mn2 N21 C31 -42.5(2)
O21 Mn2 N21 C33 30.3(6)
N25 Mn2 N21 C33 -20.7(3)
N24 Mn2 N21 C33 -105.3(3)
N23 Mn2 N21 C33 161.1(3)
N22 Mn2 N21 C33 77.3(3)
O21 Mn2 N22 C38 9.6(4)
N25 Mn2 N22 C38 -83.8(4)
N24 Mn2 N22 C38 -162.8(3)
N23 Mn2 N22 C38 125.3(4)
N21 Mn2 N22 C38 -157.9(4)
O21 Mn2 N22 C34 -169.2(3)
N25 Mn2 N22 C34 97.5(3)
N24 Mn2 N22 C34 18.4(4)
N23 Mn2 N22 C34 -53.5(3)
N21 Mn2 N22 C34 23.3(3)
O21 Mn2 N23 C43 -39.3(4)
N25 Mn2 N23 C43 151.6(4)
N24 Mn2 N23 C43 79.6(4)
N22 Mn2 N23 C43 -129.2(4)
N21 Mn2 N23 C43 155.2(4)
O21 Mn2 N23 C39 144.9(3)
N25 Mn2 N23 C39 -24.3(5)
N24 Mn2 N23 C39 -96.3(3)
N22 Mn2 N23 C39 54.9(3)
N21 Mn2 N23 C39 -20.7(3)
O21 Mn2 N24 C48 -3.9(4)
N25 Mn2 N24 C48 85.3(3)
N23 Mn2 N24 C48 -123.0(3)
N22 Mn2 N24 C48 167.6(3)
N21 Mn2 N24 C48 162.8(4)
O21 Mn2 N24 C44 -163.7(3)
N25 Mn2 N24 C44 -74.4(3)
N23 Mn2 N24 C44 77.3(3)
N22 Mn2 N24 C44 7.9(4)
N21 Mn2 N24 C44 3.0(3)
O21 Mn2 N25 C53 31.6(3)
N24 Mn2 N25 C53 -84.0(3)
N23 Mn2 N25 C53 -158.1(3)
N22 Mn2 N25 C53 126.2(3)
N21 Mn2 N25 C53 -161.7(4)
O21 Mn2 N25 C49 -164.7(3)
N24 Mn2 N25 C49 79.7(3)
N23 Mn2 N25 C49 5.6(5)
N22 Mn2 N25 C49 -70.1(3)
N21 Mn2 N25 C49 2.0(3)
C32 N21 C31 C34 174.2(3)
C33 N21 C31 C34 -56.8(4)
Mn2 N21 C31 C34 58.7(3)
C32 N21 C31 C39 57.6(4)
C33 N21 C31 C39 -173.3(3)
Mn2 N21 C31 C39 -57.9(3)
C31 N21 C32 C44 -141.5(4)
C33 N21 C32 C44 87.9(4)
Mn2 N21 C32 C44 -31.9(4)
C32 N21 C33 C49 -84.1(4)
C31 N21 C33 C49 145.7(4)
Mn2 N21 C33 C49 35.9(4)
C38 N22 C34 C35 0.5(6)
Mn2 N22 C34 C35 179.4(3)
C38 N22 C34 C31 -176.5(4)
Mn2 N22 C34 C31 2.5(4)
N21 C31 C34 N22 -44.2(5)
C39 C31 C34 N22 73.3(4)
N21 C31 C34 C35 138.9(4)
C39 C31 C34 C35 -103.6(4)
N22 C34 C35 C36 -0.3(6)
C31 C34 C35 C36 176.5(4)
C34 C35 C36 C37 0.0(7)
C35 C36 C37 C38 0.1(6)
C34 N22 C38 C37 -0.4(6)
Mn2 N22 C38 C37 -179.1(3)
C36 C37 C38 N22 0.1(7)
C43 N23 C39 C40 0.5(6)
Mn2 N23 C39 C40 177.0(3)
C43 N23 C39 C31 177.9(4)
Mn2 N23 C39 C31 -5.7(4)
N21 C31 C39 N23 46.2(5)
C34 C31 C39 N23 -71.6(5)
N21 C31 C39 C40 -136.4(4)
C34 C31 C39 C40 105.8(5)
N23 C39 C40 C41 -0.1(7)
C31 C39 C40 C41 -177.3(4)
C39 C40 C41 C42 -0.8(7)
C40 C41 C42 C43 1.3(7)
C39 N23 C43 C42 0.0(7)
Mn2 N23 C43 C42 -175.7(3)
C41 C42 C43 N23 -0.9(7)
C48 N24 C44 C45 -0.8(6)
Mn2 N24 C44 C45 160.3(3)
C48 N24 C44 C32 176.8(4)
Mn2 N24 C44 C32 -22.1(5)
N21 C32 C44 N24 37.4(6)
N21 C32 C44 C45 -144.9(4)
N24 C44 C45 C46 1.7(7)
C32 C44 C45 C46 -175.7(4)
C44 C45 C46 C47 -1.3(7)
C45 C46 C47 C48 0.0(7)
C44 N24 C48 C47 -0.5(6)
Mn2 N24 C48 C47 -159.7(3)
C46 C47 C48 N24 0.9(7)
C53 N25 C49 C50 -1.0(6)
Mn2 N25 C49 C50 -165.6(3)
C53 N25 C49 C33 -177.6(4)
Mn2 N25 C49 C33 17.8(5)
N21 C33 C49 N25 -37.1(5)
N21 C33 C49 C50 146.4(4)
N25 C49 C50 C51 0.3(7)
C33 C49 C50 C51 176.7(4)
C49 C50 C51 C52 -0.3(7)
C50 C51 C52 C53 1.0(7)
C49 N25 C53 C52 1.7(6)
Mn2 N25 C53 C52 165.0(3)
C51 C52 C53 N25 -1.8(7)
O22 S2 O21 Mn2 20.0(3)
O23 S2 O21 Mn2 158.4(2)
C2A S2 O21 Mn2 -91.7(3)
N25 Mn2 O21 S2 -154.4(3)
N24 Mn2 O21 S2 -72.4(3)
N23 Mn2 O21 S2 30.9(3)
N22 Mn2 O21 S2 111.8(3)
N21 Mn2 O21 S2 156.5(3)
O22 S2 C2A F23 -61.3(4)
O23 S2 C2A F23 174.0(3)
O21 S2 C2A F23 56.5(4)
O22 S2 C2A F22 179.1(3)
O23 S2 C2A F22 54.4(4)
O21 S2 C2A F22 -63.1(3)
O22 S2 C2A F21 59.2(4)
O23 S2 C2A F21 -65.5(4)
O21 S2 C2A F21 177.0(3)
O31 S3 C3A F33 54.4(5)
O33 S3 C3A F33 176.3(4)
O32 S3 C3A F33 -65.8(4)
O31 S3 C3A F32 -67.9(4)
O33 S3 C3A F32 54.0(4)
O32 S3 C3A F32 171.9(4)
O31 S3 C3A F31 174.0(4)
O33 S3 C3A F31 -64.2(4)
O32 S3 C3A F31 53.8(4)
